data_7020764
loop_
_publ_author_name
'Hamm, Danielle C.'
'Braun, Lindsey A.'
'Burazin, Alex N.'
'Gauthier, Amanda M.'
'Ness, Kendra O.'
'Biebel, Casey E.'
'Sauer, Jon S.'
'Tanke, Robin'
'Noll, Bruce C.'
'Bosch, Eric'
'Bowling, Nathan P.'

_publ_section_title
;
 Conjugated metallorganic macrocycles: opportunities for
 coordination-driven planarization of bidentate, pyridine-based ligands.
;
_journal_issue 4
_journal_name_full 'Dalton transactions (Cambridge, England : 2003)'
_journal_page_first 948
_journal_page_last 958
_journal_paper_doi 10.1039/c2dt31914d
_journal_volume 42
_journal_year 2013
_chemical_formula_moiety 'C28 H20 Cl2 N2 Pd'
_chemical_formula_sum 'C28 H20 Cl2 N2 Pd'
_chemical_formula_weight 561.76
_chemical_name_systematic
;
?
;
_space_group_IT_number 70
_space_group_name_Hall '-F 2uv 2vw'
_space_group_name_H-M_alt 'F d d d :2'
_symmetry_cell_setting orthorhombic
_symmetry_space_group_name_Hall '-F 2uv 2vw'
_symmetry_space_group_name_H-M 'F d d d :2'
_atom_sites_solution_hydrogens geom
_atom_sites_solution_primary direct
_atom_sites_solution_secondary difmap
_audit_creation_method SHELXL-97
_cell_angle_alpha 90.00
_cell_angle_beta 90.00
_cell_angle_gamma 90.00
_cell_formula_units_Z 32
_cell_length_a 16.0921(13)
_cell_length_b 27.4790(13)
_cell_length_c 44.234(3)
_cell_measurement_reflns_used 9943
_cell_measurement_temperature 173(2)
_cell_measurement_theta_max 27.04
_cell_measurement_theta_min 2.60
_cell_volume 19560(2)
_computing_cell_refinement 'Bruker SAINT'
_computing_data_collection 'Bruker APEX2'
_computing_data_reduction 'Bruker SAINT'
_computing_molecular_graphics '(Barbour, 2001)'
_computing_publication_material '(Barbour, 2001)'
_computing_structure_refinement 'SHELXL-97 (Sheldrick, 1997)'
_computing_structure_solution 'SHELXS-97 (Sheldrick, 1990)'
_diffrn_ambient_temperature 173(2)
_diffrn_detector_area_resol_mean 8.3660
_diffrn_measured_fraction_theta_full 1.000
_diffrn_measured_fraction_theta_max 1.000
_diffrn_measurement_device_type 'Bruker APEX-II CCD'
_diffrn_measurement_method 'phi and omega scans'
_diffrn_radiation_monochromator graphite
_diffrn_radiation_source 'fine-focus sealed tube'
_diffrn_radiation_type MoK\a
_diffrn_radiation_wavelength 0.71073
_diffrn_reflns_av_R_equivalents 0.0414
_diffrn_reflns_av_sigmaI/netI 0.0204
_diffrn_reflns_limit_h_max 20
_diffrn_reflns_limit_h_min -20
_diffrn_reflns_limit_k_max 35
_diffrn_reflns_limit_k_min -35
_diffrn_reflns_limit_l_max 56
_diffrn_reflns_limit_l_min -56
_diffrn_reflns_number 55436
_diffrn_reflns_theta_full 27.20
_diffrn_reflns_theta_max 27.20
_diffrn_reflns_theta_min 1.54
_exptl_absorpt_coefficient_mu 0.996
_exptl_absorpt_correction_T_max 0.9519
_exptl_absorpt_correction_T_min 0.7610
_exptl_absorpt_correction_type multi-scan
_exptl_absorpt_process_details 'SADABS V2008/1 (Bruker AXS)'
_exptl_crystal_colour gold
_exptl_crystal_density_diffrn 1.526
_exptl_crystal_density_method 'not measured'
_exptl_crystal_description trapezoidal
_exptl_crystal_F_000 9024
_exptl_crystal_size_max 0.29
_exptl_crystal_size_mid 0.20
_exptl_crystal_size_min 0.05
_refine_diff_density_max 0.455
_refine_diff_density_min -0.324
_refine_diff_density_rms 0.068
_refine_ls_extinction_method none
_refine_ls_goodness_of_fit_ref 1.087
_refine_ls_hydrogen_treatment constr
_refine_ls_matrix_type full
_refine_ls_number_parameters 298
_refine_ls_number_reflns 5472
_refine_ls_number_restraints 0
_refine_ls_restrained_S_all 1.087
_refine_ls_R_factor_all 0.0383
_refine_ls_R_factor_gt 0.0262
_refine_ls_shift/su_max 0.001
_refine_ls_shift/su_mean 0.000
_refine_ls_structure_factor_coef Fsqd
_refine_ls_weighting_details 'calc w=1/[\s^2^(Fo^2^)+(0.0295P)^2^+51.7962P] where P=(Fo^2^+2Fc^2^)/3'
_refine_ls_weighting_scheme calc
_refine_ls_wR_factor_gt 0.0617
_refine_ls_wR_factor_ref 0.0682
_reflns_number_gt 4538
_reflns_number_total 5472
_reflns_threshold_expression >2sigma(I)
_cod_data_source_file c2dt31914d.txt
_cod_data_source_block eb224
_cod_depositor_comments
;
The following automatic conversions were performed:

'_symmetry_cell_setting' value 'Orthorhombic' changed to
'orthorhombic' according to
/home/saulius/struct/CIF-dictionaries/cif_core.dic dictionary named
'cif_core.dic' version 2.4.2 from 2011-04-26.

Automatic conversion script
Id: cif_fix_values 1891 2012-01-12 08:04:46Z andrius 
;
_cod_original_sg_symbol_Hall -F2uv2vw
_cod_original_sg_symbol_H-M Fddd
_cod_database_code 7020764

loop_
_symmetry_equiv_pos_as_xyz
'x, y, z'
'-x+1/4, -y+1/4, z'
'x, -y+1/4, -z+1/4'
'-x+1/4, y, -z+1/4'
'x, y+1/2, z+1/2'
'-x+1/4, -y+3/4, z+1/2'
'x, -y+3/4, -z+3/4'
'-x+1/4, y+1/2, -z+3/4'
'x+1/2, y, z+1/2'
'-x+3/4, -y+1/4, z+1/2'
'x+1/2, -y+1/4, -z+3/4'
'-x+3/4, y, -z+3/4'
'x+1/2, y+1/2, z'
'-x+3/4, -y+3/4, z'
'x+1/2, -y+3/4, -z+1/4'
'-x+3/4, y+1/2, -z+1/4'
'-x, -y, -z'
'x-1/4, y-1/4, -z'
'-x, y-1/4, z-1/4'
'x-1/4, -y, z-1/4'
'-x, -y+1/2, -z+1/2'
'x-1/4, y+1/4, -z+1/2'
'-x, y+1/4, z+1/4'
'x-1/4, -y+1/2, z+1/4'
'-x+1/2, -y, -z+1/2'
'x+1/4, y-1/4, -z+1/2'
'-x+1/2, y-1/4, z+1/4'
'x+1/4, -y, z+1/4'
'-x+1/2, -y+1/2, -z'
'x+1/4, y+1/4, -z'
'-x+1/2, y+1/4, z-1/4'
'x+1/4, -y+1/2, z-1/4'

loop_
_atom_site_label
_atom_site_type_symbol
_atom_site_fract_x
_atom_site_fract_y
_atom_site_fract_z
_atom_site_U_iso_or_equiv
_atom_site_adp_type
_atom_site_occupancy
_atom_site_symmetry_multiplicity
_atom_site_calc_flag
_atom_site_refinement_flags
Pd1 Pd 0.159529(11) 0.469725(6) 0.073372(4) 0.02647(6) Uani 1 1 d .
Cl1 Cl 0.26481(4) 0.51847(2) 0.091427(14) 0.03602(14) Uani 1 1 d .
N1 N 0.22285(12) 0.40971(7) 0.08582(4) 0.0282(4) Uani 1 1 d .
C1 C 0.23411(15) 0.39920(9) 0.11523(5) 0.0343(5) Uani 1 1 d .
H1 H 0.2145 0.4212 0.1302 0.041 Uiso 1 1 calc R
Cl2 Cl 0.05414(4) 0.41965(2) 0.056524(14) 0.03556(14) Uani 1 1 d .
N2 N 0.09552(12) 0.53008(6) 0.06095(4) 0.0281(4) Uani 1 1 d .
C2 C 0.27365(16) 0.35696(9) 0.12398(6) 0.0406(6) Uani 1 1 d .
H2 H 0.2803 0.3496 0.1448 0.049 Uiso 1 1 calc R
C3 C 0.30335(17) 0.32570(9) 0.10230(6) 0.0381(6) Uani 1 1 d .
H3 H 0.3312 0.2967 0.1082 0.046 Uiso 1 1 calc R
C4 C 0.29293(14) 0.33612(8) 0.07186(5) 0.0305(5) Uani 1 1 d .
C5 C 0.25083(14) 0.37894(8) 0.06474(5) 0.0296(5) Uani 1 1 d .
H5 H 0.2416 0.3866 0.0441 0.036 Uiso 1 1 calc R
C6 C 0.32488(15) 0.30297(8) 0.04859(6) 0.0354(6) Uani 1 1 d .
H6 H 0.3513 0.2742 0.0556 0.043 Uiso 1 1 calc R
C7 C 0.32079(15) 0.30888(9) 0.01912(6) 0.0356(6) Uani 1 1 d .
H7 H 0.2962 0.3382 0.0121 0.043 Uiso 1 1 calc R
C8 C 0.35025(14) 0.27484(8) -0.00413(6) 0.0342(5) Uani 1 1 d .
C9 C 0.38972(17) 0.23113(9) 0.00323(7) 0.0421(6) Uani 1 1 d .
H9 H 0.3991 0.2232 0.0239 0.051 Uiso 1 1 calc R
C10 C 0.41524(17) 0.19920(10) -0.01904(7) 0.0468(7) Uani 1 1 d .
H10 H 0.4411 0.1694 -0.0136 0.056 Uiso 1 1 calc R
C11 C 0.40340(16) 0.21023(10) -0.04923(7) 0.0438(7) Uani 1 1 d .
H11 H 0.4220 0.1883 -0.0644 0.053 Uiso 1 1 calc R
C12 C 0.36455(16) 0.25305(9) -0.05736(6) 0.0404(6) Uani 1 1 d .
H12 H 0.3565 0.2606 -0.0781 0.048 Uiso 1 1 calc R
C13 C 0.33696(15) 0.28547(8) -0.03498(6) 0.0339(5) Uani 1 1 d .
C14 C 0.29444(16) 0.32900(9) -0.04380(6) 0.0361(6) Uani 1 1 d .
C15 C 0.25921(16) 0.36555(9) -0.05092(5) 0.0355(5) Uani 1 1 d .
C16 C 0.21794(15) 0.40987(9) -0.05885(5) 0.0335(5) Uani 1 1 d .
C17 C 0.20712(19) 0.42267(10) -0.08921(6) 0.0443(7) Uani 1 1 d .
H17 H 0.2286 0.4023 -0.1047 0.053 Uiso 1 1 calc R
C18 C 0.16539(19) 0.46463(10) -0.09661(6) 0.0474(7) Uani 1 1 d .
H18 H 0.1575 0.4728 -0.1173 0.057 Uiso 1 1 calc R
C19 C 0.13479(17) 0.49501(9) -0.07445(6) 0.0387(6) Uani 1 1 d .
H19 H 0.1060 0.5238 -0.0800 0.046 Uiso 1 1 calc R
C20 C 0.14597(15) 0.48361(9) -0.04381(5) 0.0312(5) Uani 1 1 d .
C21 C 0.18756(15) 0.44079(8) -0.03651(5) 0.0307(5) Uani 1 1 d .
H21 H 0.1954 0.4325 -0.0159 0.037 Uiso 1 1 calc R
C22 C 0.11210(15) 0.51603(9) -0.02064(6) 0.0345(5) Uani 1 1 d .
H22 H 0.0791 0.5425 -0.0275 0.041 Uiso 1 1 calc R
C23 C 0.12254(15) 0.51236(8) 0.00849(5) 0.0311(5) Uani 1 1 d .
H23 H 0.1580 0.4870 0.0153 0.037 Uiso 1 1 calc R
C24 C 0.08509(14) 0.54340(8) 0.03177(5) 0.0272(5) Uani 1 1 d .
C25 C 0.04030(15) 0.58553(8) 0.02503(6) 0.0343(5) Uani 1 1 d .
H25 H 0.0322 0.5948 0.0045 0.041 Uiso 1 1 calc R
C26 C 0.00787(15) 0.61365(9) 0.04781(6) 0.0372(6) Uani 1 1 d .
H26 H -0.0221 0.6425 0.0432 0.045 Uiso 1 1 calc R
C27 C 0.01923(16) 0.59955(9) 0.07736(6) 0.0372(6) Uani 1 1 d .
H27 H -0.0026 0.6186 0.0934 0.045 Uiso 1 1 calc R
C28 C 0.06257(16) 0.55757(9) 0.08324(6) 0.0350(5) Uani 1 1 d .
H28 H 0.0696 0.5475 0.1036 0.042 Uiso 1 1 calc R

loop_
_atom_site_aniso_label
_atom_site_aniso_U_11
_atom_site_aniso_U_22
_atom_site_aniso_U_33
_atom_site_aniso_U_23
_atom_site_aniso_U_13
_atom_site_aniso_U_12
Pd1 0.03395(10) 0.02305(9) 0.02241(9) -0.00037(6) -0.00229(7) 0.00769(7)
Cl1 0.0379(3) 0.0297(3) 0.0405(3) -0.0066(2) -0.0074(3) 0.0054(2)
N1 0.0330(10) 0.0267(9) 0.0249(9) 0.0006(8) -0.0025(8) 0.0077(8)
C1 0.0391(13) 0.0389(13) 0.0249(12) 0.0032(10) 0.0023(10) 0.0073(11)
Cl2 0.0407(3) 0.0270(3) 0.0389(3) -0.0003(2) -0.0111(3) 0.0050(2)
N2 0.0332(10) 0.0225(9) 0.0287(10) -0.0019(8) -0.0014(8) 0.0057(8)
C2 0.0465(15) 0.0459(15) 0.0293(12) 0.0111(11) -0.0006(11) 0.0114(12)
C3 0.0447(15) 0.0296(12) 0.0400(14) 0.0089(11) -0.0025(12) 0.0105(11)
C4 0.0302(12) 0.0259(11) 0.0353(13) 0.0021(10) -0.0030(10) 0.0027(9)
C5 0.0339(12) 0.0281(11) 0.0269(11) 0.0005(9) -0.0020(9) 0.0051(10)
C6 0.0368(14) 0.0242(11) 0.0453(15) 0.0006(10) -0.0041(11) 0.0089(10)
C7 0.0376(14) 0.0262(12) 0.0430(15) -0.0010(10) 0.0002(11) 0.0084(10)
C8 0.0290(13) 0.0273(12) 0.0464(15) -0.0043(11) 0.0023(11) 0.0034(10)
C9 0.0437(16) 0.0345(13) 0.0482(16) -0.0041(12) 0.0003(12) 0.0103(11)
C10 0.0436(16) 0.0318(13) 0.0649(19) -0.0099(13) -0.0007(14) 0.0152(12)
C11 0.0409(15) 0.0353(14) 0.0553(18) -0.0142(12) 0.0112(13) 0.0057(11)
C12 0.0390(14) 0.0370(14) 0.0450(15) -0.0077(12) 0.0072(12) 0.0005(11)
C13 0.0296(12) 0.0275(12) 0.0447(15) -0.0054(10) 0.0063(11) 0.0008(10)
C14 0.0403(14) 0.0331(13) 0.0349(13) -0.0060(10) 0.0031(11) -0.0002(11)
C15 0.0421(14) 0.0336(13) 0.0307(13) -0.0041(10) 0.0055(11) 0.0011(11)
C16 0.0374(13) 0.0317(12) 0.0314(12) -0.0006(10) -0.0011(10) -0.0010(10)
C17 0.0638(19) 0.0409(14) 0.0283(13) -0.0048(11) 0.0007(12) 0.0052(13)
C18 0.071(2) 0.0475(16) 0.0235(12) 0.0043(11) -0.0047(13) 0.0048(14)
C19 0.0482(15) 0.0352(13) 0.0325(13) 0.0050(11) -0.0064(11) 0.0055(12)
C20 0.0336(13) 0.0319(12) 0.0281(12) 0.0012(10) -0.0027(10) 0.0016(10)
C21 0.0361(13) 0.0324(12) 0.0235(11) 0.0018(9) -0.0014(10) 0.0038(10)
C22 0.0353(13) 0.0319(12) 0.0363(13) 0.0038(10) -0.0027(11) 0.0105(10)
C23 0.0342(12) 0.0255(11) 0.0336(13) 0.0038(10) 0.0009(10) 0.0093(10)
C24 0.0299(12) 0.0223(10) 0.0295(12) 0.0008(9) -0.0018(9) 0.0016(9)
C25 0.0374(13) 0.0276(12) 0.0380(13) 0.0030(10) -0.0042(11) 0.0047(10)
C26 0.0374(14) 0.0256(12) 0.0486(15) 0.0006(11) -0.0038(11) 0.0093(10)
C27 0.0413(14) 0.0297(12) 0.0406(14) -0.0084(10) 0.0010(11) 0.0078(11)
C28 0.0429(14) 0.0310(12) 0.0310(12) -0.0040(10) -0.0010(11) 0.0076(11)

loop_
_atom_type_symbol
_atom_type_description
_atom_type_scat_dispersion_real
_atom_type_scat_dispersion_imag
_atom_type_scat_source
C C 0.0033 0.0016 'International Tables Vol C Tables 4.2.6.8 and 6.1.1.4'
H H 0.0000 0.0000 'International Tables Vol C Tables 4.2.6.8 and 6.1.1.4'
N N 0.0061 0.0033 'International Tables Vol C Tables 4.2.6.8 and 6.1.1.4'
Cl Cl 0.1484 0.1585 'International Tables Vol C Tables 4.2.6.8 and 6.1.1.4'
Pd Pd -0.9988 1.0072 'International Tables Vol C Tables 4.2.6.8 and 6.1.1.4'

loop_
_geom_angle_atom_site_label_1
_geom_angle_atom_site_label_2
_geom_angle_atom_site_label_3
_geom_angle
N1 Pd1 N2 179.82(9)
N1 Pd1 Cl1 90.53(6)
N2 Pd1 Cl1 89.54(6)
N1 Pd1 Cl2 88.38(6)
N2 Pd1 Cl2 91.54(6)
Cl1 Pd1 Cl2 178.39(2)
C5 N1 C1 119.6(2)
C5 N1 Pd1 119.83(15)
C1 N1 Pd1 120.53(15)
N1 C1 C2 121.0(2)
C28 N2 C24 119.78(19)
C28 N2 Pd1 117.33(16)
C24 N2 Pd1 122.89(15)
C3 C2 C1 119.4(2)
C2 C3 C4 120.4(2)
C3 C4 C5 116.9(2)
C3 C4 C6 120.7(2)
C5 C4 C6 122.4(2)
N1 C5 C4 122.7(2)
C7 C6 C4 126.9(2)
C6 C7 C8 126.8(2)
C9 C8 C13 118.1(2)
C9 C8 C7 122.1(2)
C13 C8 C7 119.7(2)
C10 C9 C8 121.0(3)
C9 C10 C11 120.6(3)
C12 C11 C10 120.1(2)
C11 C12 C13 120.0(3)
C12 C13 C8 120.2(2)
C12 C13 C14 119.3(2)
C8 C13 C14 120.6(2)
C15 C14 C13 179.4(3)
C14 C15 C16 178.6(3)
C21 C16 C17 119.0(2)
C21 C16 C15 120.6(2)
C17 C16 C15 120.5(2)
C18 C17 C16 120.0(2)
C17 C18 C19 120.9(2)
C18 C19 C20 120.4(2)
C21 C20 C19 118.3(2)
C21 C20 C22 122.1(2)
C19 C20 C22 119.5(2)
C20 C21 C16 121.4(2)
C23 C22 C20 126.7(2)
C22 C23 C24 126.6(2)
N2 C24 C25 119.5(2)
N2 C24 C23 117.51(19)
C25 C24 C23 123.0(2)
C26 C25 C24 120.4(2)
C25 C26 C27 119.3(2)
C28 C27 C26 119.0(2)
N2 C28 C27 122.1(2)

loop_
_geom_bond_atom_site_label_1
_geom_bond_atom_site_label_2
_geom_bond_distance
Pd1 N1 2.0153(18)
Pd1 N2 2.0281(18)
Pd1 Cl1 2.3026(6)
Pd1 Cl2 2.3077(6)
N1 C5 1.337(3)
N1 C1 1.345(3)
C1 C2 1.379(3)
N2 C28 1.350(3)
N2 C24 1.352(3)
C2 C3 1.373(4)
C3 C4 1.387(3)
C4 C5 1.394(3)
C4 C6 1.467(3)
C6 C7 1.315(4)
C7 C8 1.469(3)
C8 C9 1.397(3)
C8 C13 1.412(4)
C9 C10 1.382(4)
C10 C11 1.383(4)
C11 C12 1.380(4)
C12 C13 1.404(3)
C13 C14 1.432(3)
C14 C15 1.195(3)
C15 C16 1.431(3)
C16 C21 1.392(3)
C16 C17 1.399(3)
C17 C18 1.374(4)
C18 C19 1.379(4)
C19 C20 1.403(3)
C20 C21 1.392(3)
C20 C22 1.463(3)
C22 C23 1.303(3)
C23 C24 1.467(3)
C24 C25 1.396(3)
C25 C26 1.373(3)
C26 C27 1.375(4)
C27 C28 1.373(3)
